data_9004231
loop_
_publ_author_name
'Hassan, I.'
'Grundy, H. D.'

_publ_section_title
;
 The crystal structure of hauyne at 293 and 153 K
 Sample: at T = 153 K
;
_journal_name_full 'The Canadian Mineralogist'
_journal_page_first 123
_journal_page_last 130
_journal_volume 29
_journal_year 1991
_chemical_compound_source 'Valle Biacheela, Sacrafano, Italy'
_chemical_formula_sum 'Al3 Ca3.6 K0.8 Na2.16 O21 S0.76 Si3'
_chemical_name_mineral Hauyne
_space_group_IT_number 218
_symmetry_space_group_name_Hall 'P -4n 2 3'
_symmetry_space_group_name_H-M 'P -4 3 n'
_cell_angle_alpha 90
_cell_angle_beta 90
_cell_angle_gamma 90
_cell_formula_units_Z 2
_cell_length_a 9.1097
_cell_length_b 9.1097
_cell_length_c 9.1097
_cell_volume 755.983
_database_code_amcsd 0005256
_diffrn_ambient_temperature 153
_exptl_crystal_density_diffrn 3.298
_cod_depositor_comments
;
 Fixing _atom_site_label values from 'Ol' to 'O1'.

 Antanas Vaitkus
 2013-04-02
;
_cod_original_formula_sum 'Al3 Si3 O21 K.8 Ca3.6 Na2.16 S.76'
_cod_database_code 9004231

loop_
_space_group_symop_operation_xyz
x,y,z
-z,x,-y
-y,z,-x
-x,y,-z
1/2+x,1/2-z,1/2-y
1/2+z,1/2-y,1/2-x
1/2+y,1/2-x,1/2-z
1/2+x,1/2+z,1/2+y
1/2+z,1/2+y,1/2+x
1/2+y,1/2+x,1/2+z
-z,-x,y
-y,-z,x
-x,-y,z
z,-x,-y
y,-z,-x
x,-y,-z
1/2-x,1/2+z,1/2-y
1/2-z,1/2+y,1/2-x
1/2-y,1/2+x,1/2-z
1/2-x,1/2-z,1/2+y
1/2-z,1/2-y,1/2+x
1/2-y,1/2-x,1/2+z
z,x,y
y,z,x

loop_
_atom_site_aniso_label
_atom_site_aniso_U_11
_atom_site_aniso_U_22
_atom_site_aniso_U_33
_atom_site_aniso_U_12
_atom_site_aniso_U_13
_atom_site_aniso_U_23
Al 0.00400 0.00900 0.00900 0.00000 0.00000 0.00000
Si 0.00700 0.00500 0.00500 0.00000 0.00000 0.00000
O1 0.01400 0.01900 0.02500 0.00000 0.00000 0.00000
S 0.04500 0.04500 0.04500 -0.01200 -0.01200 -0.01200

loop_
_atom_site_label
_atom_site_fract_x
_atom_site_fract_y
_atom_site_fract_z
_atom_site_occupancy
_atom_site_U_iso_or_equiv
_atom_site_type_symbol
_atom_site_attached_hydrogens
Al 0.25000 0.00000 0.50000 1.00000 0.00700 Al 0
Si 0.25000 0.50000 0.00000 1.00000 0.00600 Si 0
O1 0.14430 0.15580 0.46690 1.00000 0.02000 O 0
KC1 0.66400 0.66400 0.66400 0.20000 0.01300 K 0
CaC2 0.70090 0.70090 0.66400 0.30000 0.02500 Ca 0
NaC3 0.73920 0.73920 0.73920 0.54000 0.01800 Na 0
S 0.46690 0.46690 0.46690 0.19000 0.04500 S 0
O2 0.59950 0.59950 0.46690 0.75000 0.14500 O 0

loop_
_cod_changelog_entry_id
_cod_changelog_entry_author
_cod_changelog_entry_date
_cod_changelog_entry_text
1
;cod-tools version 3.8.0
Id: cif_guess_AMCSD_atom_types 9581 2023-05-17 12:35:41Z saulius
;
2023-05-23T09:14:15+03:00
;Derived atom types and hydrogen counts
from atom names that follow the AMCSD naming convention
(Wat == water, O-H == hydroxyl).
;

loop_
_cod_related_entry_id
_cod_related_entry_database
_cod_related_entry_code
1 AMCSD 0005256
